data_4311004
loop_
_publ_author_name
'Faith E. Jacobsen'
'Seth M. Cohen'

_publ_section_title
;
 Using Model Complexes To Augment and Advance Metalloproteinase Inhibitor
 Design
;
_journal_name_full 'Inorganic Chemistry'
_journal_page_first 3038
_journal_page_last 3047
_journal_paper_doi 10.1021/ic035388o
_journal_volume 43
_journal_year 2004
_chemical_formula_sum 'C40 H36 B N6 O2 S Zn'
_chemical_formula_weight 740.99
_chemical_name_systematic
; 
 ? 
;
_space_group_IT_number 2
_symmetry_cell_setting triclinic
_symmetry_space_group_name_Hall '-P 1'
_symmetry_space_group_name_H-M 'P -1'
_atom_sites_solution_hydrogens geom
_atom_sites_solution_primary direct
_atom_sites_solution_secondary difmap
_audit_creation_method SHELXL-97
_cell_angle_alpha 102.317(2)
_cell_angle_beta 94.080(2)
_cell_angle_gamma 93.098(2)
_cell_formula_units_Z 2
_cell_length_a 10.2483(10)
_cell_length_b 10.4116(10)
_cell_length_c 17.3045(17)
_cell_measurement_reflns_used 5029
_cell_measurement_temperature 218(2)
_cell_measurement_theta_max 27.35
_cell_measurement_theta_min 2.42
_cell_volume 1794.8(3)
_computing_cell_refinement 'Bruker SMART'
_computing_data_collection 'Bruker SMART'
_computing_data_reduction 'Bruker SAINT'
_computing_molecular_graphics 'Bruker SHELXTL'
_computing_publication_material 'Bruker SHELXTL'
_computing_structure_refinement 'SHELXL-97 (Sheldrick, 1997)'
_computing_structure_solution 'SHELXS-97 (Sheldrick, 1990)'
_diffrn_ambient_temperature 218(2)
_diffrn_measured_fraction_theta_full 0.968
_diffrn_measured_fraction_theta_max 0.968
_diffrn_measurement_device_type 'CCD area detector'
_diffrn_measurement_method 'phi and omega scans'
_diffrn_radiation_monochromator graphite
_diffrn_radiation_source 'fine-focus sealed tube'
_diffrn_radiation_type MoK\a
_diffrn_radiation_wavelength 0.71073
_diffrn_reflns_av_R_equivalents 0.0220
_diffrn_reflns_av_sigmaI/netI 0.0423
_diffrn_reflns_limit_h_max 12
_diffrn_reflns_limit_h_min -13
_diffrn_reflns_limit_k_max 13
_diffrn_reflns_limit_k_min -12
_diffrn_reflns_limit_l_max 22
_diffrn_reflns_limit_l_min -22
_diffrn_reflns_number 13000
_diffrn_reflns_theta_full 27.53
_diffrn_reflns_theta_max 27.53
_diffrn_reflns_theta_min 2.00
_exptl_absorpt_coefficient_mu 0.787
_exptl_absorpt_correction_type none
_exptl_crystal_colour colorless
_exptl_crystal_density_diffrn 1.371
_exptl_crystal_density_meas 0
_exptl_crystal_density_method 'not measured'
_exptl_crystal_description block
_exptl_crystal_F_000 770
_exptl_crystal_size_max 0.40
_exptl_crystal_size_mid 0.30
_exptl_crystal_size_min 0.20
_refine_diff_density_max 0.728
_refine_diff_density_min -0.345
_refine_diff_density_rms 0.063
_refine_ls_extinction_method none
_refine_ls_goodness_of_fit_ref 1.024
_refine_ls_hydrogen_treatment mixed
_refine_ls_matrix_type full
_refine_ls_number_parameters 471
_refine_ls_number_reflns 8023
_refine_ls_number_restraints 0
_refine_ls_restrained_S_all 1.024
_refine_ls_R_factor_all 0.0523
_refine_ls_R_factor_gt 0.0437
_refine_ls_shift/su_max 0.013
_refine_ls_shift/su_mean 0.001
_refine_ls_structure_factor_coef Fsqd
_refine_ls_weighting_details 'calc w=1/[\s^2^(Fo^2^)+(0.0632P)^2^+0.3528P] where P=(Fo^2^+2Fc^2^)/3'
_refine_ls_weighting_scheme calc
_refine_ls_wR_factor_gt 0.1087
_refine_ls_wR_factor_ref 0.1137
_reflns_number_gt 6839
_reflns_number_total 8023
_reflns_threshold_expression >2sigma(I)
_cod_data_source_file ic035388osi20031202_080157_5.cif
_cod_data_source_block '[Zn(hydrotris(5,3-Methylphenylpyrazolyl)borate)(thiosalicylic_acid)]'
_cod_depositor_comments
;
The following automatic conversions were performed:
'_symmetry_cell_setting' value 'Triclinic' changed to 'triclinic'
according to '/home/saulius/struct/CIF-dictionaries/cif_core.dic'
dictionary named 'cif_core.dic' version 2.4.1 from 2010-06-29.

Automatic conversion script
Id: cif_fix_enum 1527 2010-12-29 10:47:43Z saulius 

2021-04-13
Z value and formula fixed to values more according to usual
chemical conventions.                 miguel
;
_cod_original_formula_sum 'C80 H72 B2 N12 O4 S2 Zn2'
_cod_original_formula_weight 1481.98
_cod_original_formula_units_Z 1
_cod_database_code 4311004

loop_
_symmetry_equiv_pos_as_xyz
'x, y, z'
'-x, -y, -z'

loop_
_atom_site_label
_atom_site_type_symbol
_atom_site_fract_x
_atom_site_fract_y
_atom_site_fract_z
_atom_site_U_iso_or_equiv
_atom_site_adp_type
_atom_site_occupancy
_atom_site_symmetry_multiplicity
_atom_site_calc_flag
_atom_site_refinement_flags
_atom_site_disorder_assembly
_atom_site_disorder_group
B1 B 0.9511(2) 0.7537(2) 0.63439(15) 0.0350(5) Uani 1 1 d . . .
C1 C 0.9603(3) 0.7007(3) 0.44920(15) 0.0513(6) Uani 1 1 d . . .
H1A H 0.9294 0.7885 0.4554 0.077 Uiso 1 1 calc R . .
H1B H 0.9559 0.6592 0.3932 0.077 Uiso 1 1 calc R . .
H1C H 1.0503 0.7067 0.4719 0.077 Uiso 1 1 calc R . .
C2 C 0.8767(2) 0.6210(2) 0.49050(12) 0.0365(5) Uani 1 1 d . . .
C3 C 0.7890(2) 0.5162(2) 0.45930(12) 0.0393(5) Uani 1 1 d . . .
H3 H 0.7669 0.4791 0.4052 0.047 Uiso 1 1 calc R . .
C4 C 0.7390(2) 0.4750(2) 0.52294(12) 0.0331(4) Uani 1 1 d . . .
C5 C 0.6424(2) 0.3658(2) 0.52151(12) 0.0349(5) Uani 1 1 d . . .
C6 C 0.5384(2) 0.3385(2) 0.46340(14) 0.0428(5) Uani 1 1 d . . .
H6 H 0.5305 0.3900 0.4250 0.051 Uiso 1 1 calc R . .
C7 C 0.4471(3) 0.2366(3) 0.46182(16) 0.0527(7) Uani 1 1 d . . .
H7 H 0.3769 0.2187 0.4222 0.063 Uiso 1 1 calc R . .
C8 C 0.4565(3) 0.1604(2) 0.51712(18) 0.0557(7) Uani 1 1 d . . .
H8 H 0.3925 0.0918 0.5161 0.067 Uiso 1 1 calc R . .
C9 C 0.5606(3) 0.1852(2) 0.57409(16) 0.0505(6) Uani 1 1 d . . .
H9 H 0.5686 0.1324 0.6117 0.061 Uiso 1 1 calc R . .
C10 C 0.6531(2) 0.2869(2) 0.57630(13) 0.0399(5) Uani 1 1 d . . .
H10 H 0.7241 0.3029 0.6154 0.048 Uiso 1 1 calc R . .
C11 C 0.8951(3) 1.0524(2) 0.64531(17) 0.0521(6) Uani 1 1 d . . .
H11A H 0.9886 1.0565 0.6599 0.078 Uiso 1 1 calc R . .
H11B H 0.8640 1.1400 0.6594 0.078 Uiso 1 1 calc R . .
H11C H 0.8780 1.0184 0.5886 0.078 Uiso 1 1 calc R . .
C12 C 0.8254(2) 0.9638(2) 0.68846(13) 0.0369(5) Uani 1 1 d . . .
C13 C 0.7309(2) 0.9914(2) 0.74072(13) 0.0376(5) Uani 1 1 d . . .
H13 H 0.6945 1.0728 0.7571 0.045 Uiso 1 1 calc R . .
C14 C 0.6998(2) 0.8755(2) 0.76451(12) 0.0323(4) Uani 1 1 d . . .
C15 C 0.6098(2) 0.8531(2) 0.82312(12) 0.0331(4) Uani 1 1 d . . .
C16 C 0.5101(2) 0.9365(2) 0.84024(13) 0.0398(5) Uani 1 1 d . . .
H16 H 0.4992 1.0045 0.8128 0.048 Uiso 1 1 calc R . .
C17 C 0.4269(2) 0.9211(2) 0.89694(15) 0.0473(6) Uani 1 1 d . . .
H17 H 0.3606 0.9794 0.9086 0.057 Uiso 1 1 calc R . .
C18 C 0.4400(3) 0.8210(2) 0.93668(14) 0.0464(6) Uani 1 1 d . . .
H18 H 0.3818 0.8097 0.9747 0.056 Uiso 1 1 calc R . .
C19 C 0.5385(3) 0.7375(2) 0.92050(13) 0.0443(5) Uani 1 1 d . . .
H19 H 0.5478 0.6686 0.9474 0.053 Uiso 1 1 calc R . .
C20 C 0.6239(2) 0.7546(2) 0.86475(12) 0.0384(5) Uani 1 1 d . . .
H20 H 0.6925 0.6986 0.8550 0.046 Uiso 1 1 calc R . .
C21 C 1.2508(2) 0.8134(3) 0.68331(15) 0.0487(6) Uani 1 1 d . . .
H21A H 1.2397 0.7910 0.6258 0.073 Uiso 1 1 calc R . .
H21B H 1.3416 0.8062 0.7009 0.073 Uiso 1 1 calc R . .
H21C H 1.2273 0.9029 0.7023 0.073 Uiso 1 1 calc R . .
C22 C 1.1649(2) 0.7213(2) 0.71541(13) 0.0374(5) Uani 1 1 d . . .
C23 C 1.1966(2) 0.6481(2) 0.77017(13) 0.0409(5) Uani 1 1 d . . .
H23 H 1.2798 0.6457 0.7963 0.049 Uiso 1 1 calc R . .
C24 C 1.0815(2) 0.5780(2) 0.77943(12) 0.0360(5) Uani 1 1 d . . .
C25 C 1.0642(2) 0.4869(2) 0.83188(13) 0.0382(5) Uani 1 1 d . . .
C26 C 1.1439(3) 0.5046(3) 0.90200(15) 0.0516(6) Uani 1 1 d . . .
H26 H 1.2064 0.5769 0.9162 0.062 Uiso 1 1 calc R . .
C27 C 1.1324(3) 0.4174(3) 0.95090(16) 0.0614(8) Uani 1 1 d . . .
H27 H 1.1874 0.4305 0.9982 0.074 Uiso 1 1 calc R . .
C28 C 1.0420(3) 0.3118(3) 0.93167(17) 0.0580(7) Uani 1 1 d . . .
H28 H 1.0345 0.2527 0.9656 0.070 Uiso 1 1 calc R . .
C29 C 0.9623(3) 0.2926(3) 0.86261(17) 0.0532(6) Uani 1 1 d . . .
H29 H 0.8998 0.2203 0.8491 0.064 Uiso 1 1 calc R . .
C30 C 0.9736(2) 0.3791(2) 0.81275(15) 0.0447(5) Uani 1 1 d . . .
H30 H 0.9191 0.3646 0.7652 0.054 Uiso 1 1 calc R . .
C31 C 0.5722(2) 0.4654(2) 0.73873(12) 0.0359(5) Uani 1 1 d . . .
C32 C 0.4743(2) 0.3745(2) 0.76407(13) 0.0351(5) Uani 1 1 d . . .
C33 C 0.4887(2) 0.3258(2) 0.83313(13) 0.0372(5) Uani 1 1 d . . .
C34 C 0.3882(2) 0.2450(2) 0.85014(15) 0.0450(6) Uani 1 1 d . . .
H34 H 0.3957 0.2155 0.8979 0.054 Uiso 1 1 calc R . .
C35 C 0.2786(3) 0.2070(3) 0.79928(18) 0.0527(6) Uani 1 1 d . . .
H35 H 0.2124 0.1503 0.8114 0.063 Uiso 1 1 calc R . .
C36 C 0.2652(3) 0.2516(3) 0.73062(17) 0.0555(7) Uani 1 1 d . . .
H36 H 0.1903 0.2247 0.6950 0.067 Uiso 1 1 calc R . .
C37 C 0.3616(2) 0.3358(2) 0.71386(15) 0.0457(5) Uani 1 1 d . . .
H37 H 0.3506 0.3678 0.6671 0.055 Uiso 1 1 calc R . .
C38 C 0.9196(3) 0.0709(3) 1.05037(17) 0.0599(7) Uani 1 1 d . . .
H38 H 0.8645 0.1196 1.0849 0.072 Uiso 1 1 calc R . .
C39 C 0.8728(3) 0.0097(3) 0.97467(18) 0.0656(8) Uani 1 1 d . . .
H39 H 0.7850 0.0161 0.9571 0.079 Uiso 1 1 calc R . .
C40 C 0.9532(3) -0.0604(3) 0.92474(17) 0.0598(7) Uani 1 1 d . . .
H40 H 0.9206 -0.1018 0.8727 0.072 Uiso 1 1 calc R . .
H1 H 0.697(3) 0.404(3) 0.8652(17) 0.069(9) Uiso 1 1 d . . .
H2 H 1.009(2) 0.820(2) 0.6055(12) 0.032(6) Uiso 1 1 d . . .
N1 N 0.87856(17) 0.64295(17) 0.57010(10) 0.0326(4) Uani 1 1 d . . .
N2 N 0.79394(17) 0.55204(16) 0.59043(10) 0.0322(4) Uani 1 1 d . . .
N3 N 0.84976(17) 0.83658(16) 0.68151(10) 0.0325(4) Uani 1 1 d . . .
N4 N 0.77146(17) 0.78091(16) 0.72799(9) 0.0311(4) Uani 1 1 d . . .
N5 N 1.03659(17) 0.69485(17) 0.69248(10) 0.0340(4) Uani 1 1 d . . .
N6 N 0.98385(17) 0.60652(17) 0.73173(10) 0.0340(4) Uani 1 1 d . . .
O1 O 0.53675(17) 0.53958(16) 0.69626(10) 0.0464(4) Uani 1 1 d . . .
O2 O 0.69448(15) 0.46114(15) 0.76084(9) 0.0373(3) Uani 1 1 d . . .
S1 S 0.62334(8) 0.36135(9) 0.90452(4) 0.0626(2) Uani 1 1 d . . .
Zn1 Zn 0.78168(2) 0.58345(2) 0.708473(13) 0.03036(9) Uani 1 1 d . . .

loop_
_atom_site_aniso_label
_atom_site_aniso_U_11
_atom_site_aniso_U_22
_atom_site_aniso_U_33
_atom_site_aniso_U_23
_atom_site_aniso_U_13
_atom_site_aniso_U_12
B1 0.0327(12) 0.0360(12) 0.0376(12) 0.0110(10) 0.0040(10) 0.0007(10)
C1 0.0616(16) 0.0581(16) 0.0409(13) 0.0214(11) 0.0160(12) 0.0064(13)
C2 0.0426(12) 0.0401(11) 0.0308(10) 0.0121(8) 0.0082(9) 0.0132(10)
C3 0.0509(13) 0.0392(12) 0.0291(10) 0.0076(8) 0.0038(9) 0.0136(10)
C4 0.0370(11) 0.0304(10) 0.0323(10) 0.0068(8) -0.0006(8) 0.0109(8)
C5 0.0396(12) 0.0283(10) 0.0353(10) 0.0029(8) 0.0007(9) 0.0097(8)
C6 0.0461(13) 0.0369(12) 0.0419(12) 0.0020(9) -0.0064(10) 0.0113(10)
C7 0.0435(14) 0.0451(14) 0.0604(16) -0.0044(12) -0.0126(12) 0.0075(11)
C8 0.0506(15) 0.0354(13) 0.0752(18) 0.0013(12) 0.0013(13) -0.0023(11)
C9 0.0640(17) 0.0325(12) 0.0545(15) 0.0097(10) 0.0020(12) 0.0026(11)
C10 0.0460(13) 0.0319(11) 0.0396(12) 0.0044(9) -0.0035(10) 0.0053(9)
C11 0.0561(16) 0.0380(13) 0.0692(17) 0.0240(11) 0.0164(13) 0.0012(11)
C12 0.0381(12) 0.0311(10) 0.0423(12) 0.0120(8) -0.0020(9) -0.0010(9)
C13 0.0406(12) 0.0299(10) 0.0430(12) 0.0095(9) 0.0014(9) 0.0049(9)
C14 0.0308(10) 0.0329(10) 0.0321(10) 0.0067(8) -0.0033(8) 0.0012(8)
C15 0.0352(11) 0.0325(10) 0.0294(10) 0.0041(8) -0.0005(8) -0.0022(8)
C16 0.0405(12) 0.0392(12) 0.0415(12) 0.0118(9) 0.0043(10) 0.0052(10)
C17 0.0446(14) 0.0468(13) 0.0526(14) 0.0109(11) 0.0139(11) 0.0082(11)
C18 0.0492(14) 0.0488(14) 0.0411(12) 0.0077(10) 0.0134(11) -0.0002(11)
C19 0.0585(15) 0.0407(12) 0.0350(11) 0.0113(9) 0.0039(10) 0.0033(11)
C20 0.0459(13) 0.0352(11) 0.0349(11) 0.0079(8) 0.0047(9) 0.0074(9)
C21 0.0382(13) 0.0527(15) 0.0531(14) 0.0093(11) 0.0052(11) -0.0088(11)
C22 0.0327(11) 0.0391(12) 0.0362(11) -0.0010(9) 0.0033(9) 0.0013(9)
C23 0.0325(11) 0.0437(13) 0.0423(12) 0.0029(9) -0.0049(9) 0.0016(9)
C24 0.0360(11) 0.0324(10) 0.0358(11) 0.0004(8) -0.0028(9) 0.0059(9)
C25 0.0390(12) 0.0363(11) 0.0391(11) 0.0074(9) 0.0001(9) 0.0098(9)
C26 0.0609(16) 0.0441(13) 0.0465(14) 0.0082(10) -0.0111(12) 0.0015(12)
C27 0.080(2) 0.0580(17) 0.0452(14) 0.0162(12) -0.0162(14) 0.0048(15)
C28 0.0690(19) 0.0553(16) 0.0571(16) 0.0267(13) 0.0054(14) 0.0109(14)
C29 0.0468(14) 0.0462(14) 0.0701(17) 0.0228(12) -0.0017(13) 0.0022(11)
C30 0.0392(12) 0.0423(13) 0.0523(14) 0.0127(10) -0.0058(10) 0.0043(10)
C31 0.0438(13) 0.0316(11) 0.0327(10) 0.0085(8) 0.0047(9) -0.0010(9)
C32 0.0355(11) 0.0311(10) 0.0405(11) 0.0104(8) 0.0066(9) 0.0032(9)
C33 0.0390(12) 0.0338(11) 0.0411(11) 0.0126(9) 0.0048(9) 0.0032(9)
C34 0.0498(14) 0.0384(12) 0.0528(14) 0.0192(10) 0.0158(11) 0.0054(10)
C35 0.0417(14) 0.0433(14) 0.0755(18) 0.0163(12) 0.0152(13) -0.0027(11)
C36 0.0386(13) 0.0581(16) 0.0674(17) 0.0130(13) -0.0039(12) -0.0058(12)
C37 0.0398(13) 0.0490(14) 0.0502(14) 0.0169(11) -0.0022(10) 0.0048(11)
C38 0.0507(16) 0.0675(18) 0.0579(16) 0.0055(13) 0.0054(13) 0.0033(13)
C39 0.0450(15) 0.075(2) 0.0701(19) 0.0052(15) -0.0117(14) 0.0053(14)
C40 0.0569(17) 0.0688(18) 0.0490(15) 0.0094(13) -0.0105(13) -0.0046(14)
N1 0.0331(9) 0.0363(9) 0.0314(9) 0.0129(7) 0.0059(7) 0.0027(7)
N2 0.0356(9) 0.0323(9) 0.0298(8) 0.0093(7) 0.0021(7) 0.0021(7)
N3 0.0333(9) 0.0308(9) 0.0349(9) 0.0116(7) 0.0036(7) -0.0015(7)
N4 0.0341(9) 0.0285(8) 0.0321(9) 0.0099(6) 0.0039(7) 0.0000(7)
N5 0.0318(9) 0.0362(9) 0.0348(9) 0.0096(7) 0.0033(7) 0.0002(7)
N6 0.0334(9) 0.0344(9) 0.0353(9) 0.0110(7) -0.0001(7) 0.0024(7)
O1 0.0565(10) 0.0430(9) 0.0448(9) 0.0227(7) 0.0011(8) 0.0004(8)
O2 0.0354(8) 0.0391(8) 0.0400(8) 0.0160(6) 0.0028(6) -0.0033(6)
S1 0.0580(4) 0.0876(6) 0.0482(4) 0.0382(4) -0.0086(3) -0.0169(4)
Zn1 0.03273(14) 0.02975(13) 0.02993(13) 0.00997(9) 0.00273(9) 0.00003(9)

loop_
_atom_type_symbol
_atom_type_description
_atom_type_scat_dispersion_real
_atom_type_scat_dispersion_imag
_atom_type_scat_source
C C 0.0033 0.0016 'International Tables Vol C Tables 4.2.6.8 and 6.1.1.4'
H H 0.0000 0.0000 'International Tables Vol C Tables 4.2.6.8 and 6.1.1.4'
B B 0.0013 0.0007 'International Tables Vol C Tables 4.2.6.8 and 6.1.1.4'
N N 0.0061 0.0033 'International Tables Vol C Tables 4.2.6.8 and 6.1.1.4'
O O 0.0106 0.0060 'International Tables Vol C Tables 4.2.6.8 and 6.1.1.4'
S S 0.1246 0.1234 'International Tables Vol C Tables 4.2.6.8 and 6.1.1.4'
Zn Zn 0.2839 1.4301 'International Tables Vol C Tables 4.2.6.8 and 6.1.1.4'

loop_
_geom_angle_atom_site_label_1
_geom_angle_atom_site_label_2
_geom_angle_atom_site_label_3
_geom_angle
_geom_angle_site_symmetry_1
_geom_angle_site_symmetry_3
_geom_angle_publ_flag
N5 B1 N1 110.06(18) . . ?
N5 B1 N3 108.38(17) . . ?
N1 B1 N3 109.46(18) . . ?
N1 C2 C3 107.8(2) . . ?
N1 C2 C1 122.8(2) . . ?
C3 C2 C1 129.3(2) . . ?
C2 C3 C4 106.62(19) . . ?
N2 C4 C3 109.1(2) . . ?
N2 C4 C5 122.55(19) . . ?
C3 C4 C5 128.30(19) . . ?
C10 C5 C6 118.7(2) . . ?
C10 C5 C4 121.6(2) . . ?
C6 C5 C4 119.7(2) . . ?
C7 C6 C5 120.1(2) . . ?
C8 C7 C6 121.0(2) . . ?
C7 C8 C9 119.3(3) . . ?
C8 C9 C10 120.3(3) . . ?
C9 C10 C5 120.5(2) . . ?
N3 C12 C13 107.89(19) . . ?
N3 C12 C11 122.8(2) . . ?
C13 C12 C11 129.3(2) . . ?
C12 C13 C14 106.26(19) . . ?
N4 C14 C13 109.35(19) . . ?
N4 C14 C15 122.14(19) . . ?
C13 C14 C15 128.43(19) . . ?
C20 C15 C16 118.4(2) . . ?
C20 C15 C14 122.3(2) . . ?
C16 C15 C14 119.2(2) . . ?
C17 C16 C15 120.7(2) . . ?
C16 C17 C18 120.5(2) . . ?
C19 C18 C17 119.6(2) . . ?
C18 C19 C20 120.0(2) . . ?
C15 C20 C19 120.9(2) . . ?
N5 C22 C23 107.5(2) . . ?
N5 C22 C21 123.5(2) . . ?
C23 C22 C21 129.0(2) . . ?
C22 C23 C24 106.4(2) . . ?
N6 C24 C23 109.3(2) . . ?
N6 C24 C25 123.3(2) . . ?
C23 C24 C25 127.4(2) . . ?
C26 C25 C30 118.2(2) . . ?
C26 C25 C24 119.6(2) . . ?
C30 C25 C24 122.2(2) . . ?
C27 C26 C25 120.5(3) . . ?
C28 C27 C26 120.8(3) . . ?
C27 C28 C29 119.5(3) . . ?
C28 C29 C30 120.2(3) . . ?
C29 C30 C25 120.8(2) . . ?
O1 C31 O2 121.2(2) . . ?
O1 C31 C32 120.4(2) . . ?
O2 C31 C32 118.40(19) . . ?
C37 C32 C33 118.4(2) . . ?
C37 C32 C31 116.3(2) . . ?
C33 C32 C31 125.3(2) . . ?
C34 C33 C32 119.0(2) . . ?
C34 C33 S1 115.02(18) . . ?
C32 C33 S1 125.91(17) . . ?
C35 C34 C33 121.5(2) . . ?
C34 C35 C36 119.8(2) . . ?
C35 C36 C37 119.7(2) . . ?
C36 C37 C32 121.5(2) . . ?
C40 C38 C39 119.4(3) 2_757 . ?
C40 C39 C38 120.2(3) . . ?
C38 C40 C39 120.4(3) 2_757 . ?
C2 N1 N2 109.33(17) . . ?
C2 N1 B1 130.09(19) . . ?
N2 N1 B1 120.44(16) . . ?
C4 N2 N1 107.09(16) . . ?
C4 N2 Zn1 140.41(15) . . ?
N1 N2 Zn1 112.30(12) . . ?
C12 N3 N4 109.49(17) . . ?
C12 N3 B1 130.65(18) . . ?
N4 N3 B1 119.79(16) . . ?
C14 N4 N3 107.00(16) . . ?
C14 N4 Zn1 140.22(15) . . ?
N3 N4 Zn1 112.03(12) . . ?
C22 N5 N6 110.17(18) . . ?
C22 N5 B1 128.68(19) . . ?
N6 N5 B1 121.10(17) . . ?
C24 N6 N5 106.59(18) . . ?
C24 N6 Zn1 142.07(16) . . ?
N5 N6 Zn1 110.64(12) . . ?
C31 O2 Zn1 103.39(13) . . ?
O2 Zn1 N2 124.20(7) . . ?
O2 Zn1 N4 128.04(7) . . ?
N2 Zn1 N4 96.92(7) . . ?
O2 Zn1 N6 114.88(7) . . ?
N2 Zn1 N6 92.40(7) . . ?
N4 Zn1 N6 90.77(7) . . ?

loop_
_geom_bond_atom_site_label_1
_geom_bond_atom_site_label_2
_geom_bond_distance
_geom_bond_site_symmetry_2
_geom_bond_publ_flag
B1 N5 1.533(3) . ?
B1 N1 1.537(3) . ?
B1 N3 1.551(3) . ?
C1 C2 1.482(3) . ?
C2 N1 1.346(3) . ?
C2 C3 1.365(3) . ?
C3 C4 1.385(3) . ?
C4 N2 1.335(3) . ?
C4 C5 1.461(3) . ?
C5 C10 1.384(3) . ?
C5 C6 1.386(3) . ?
C6 C7 1.372(4) . ?
C7 C8 1.368(4) . ?
C8 C9 1.374(4) . ?
C9 C10 1.374(3) . ?
C11 C12 1.489(3) . ?
C12 N3 1.343(3) . ?
C12 C13 1.372(3) . ?
C13 C14 1.385(3) . ?
C14 N4 1.337(3) . ?
C14 C15 1.465(3) . ?
C15 C20 1.381(3) . ?
C15 C16 1.384(3) . ?
C16 C17 1.374(3) . ?
C17 C18 1.372(4) . ?
C18 C19 1.373(3) . ?
C19 C20 1.380(3) . ?
C21 C22 1.486(3) . ?
C22 N5 1.342(3) . ?
C22 C23 1.370(3) . ?
C23 C24 1.390(3) . ?
C24 N6 1.338(3) . ?
C24 C25 1.459(3) . ?
C25 C26 1.386(3) . ?
C25 C30 1.385(3) . ?
C26 C27 1.373(4) . ?
C27 C28 1.367(4) . ?
C28 C29 1.370(4) . ?
C29 C30 1.379(4) . ?
C31 O1 1.226(3) . ?
C31 O2 1.290(3) . ?
C31 C32 1.493(3) . ?
C32 C37 1.382(3) . ?
C32 C33 1.396(3) . ?
C33 C34 1.382(3) . ?
C33 S1 1.754(2) . ?
C34 C35 1.362(4) . ?
C35 C36 1.366(4) . ?
C36 C37 1.372(4) . ?
C38 C40 1.361(4) 2_757 ?
C38 C39 1.369(4) . ?
C39 C40 1.362(4) . ?
C40 C38 1.361(4) 2_757 ?
N1 N2 1.367(2) . ?
N2 Zn1 2.0127(16) . ?
N3 N4 1.367(2) . ?
N4 Zn1 2.0209(16) . ?
N5 N6 1.365(2) . ?
N6 Zn1 2.0733(18) . ?
O2 Zn1 1.9302(15) . ?
